data_4082146
loop_
_publ_author_name
'Smith, Elizabeth J.'
'Johnson, David G.'
'Thatcher, Robert J.'
'Whitwood, Adrian C.'
'Lynam, Jason M.'

_publ_section_title
;
 Mapping the Elimination of Water from Hydroxyvinylidene Complexes of
 Ruthenium(II): Access to Allenylidene and Vinylvinylidene Complexes in a
 Stepwise Fashion
;
_journal_issue 24
_journal_name_full Organometallics
_journal_page_first 7407
_journal_paper_doi 10.1021/om4009247
_journal_volume 32
_journal_year 2013
_chemical_formula_moiety 'C53 H44 O3 P2 Ru'
_chemical_formula_sum 'C53 H44 O3 P2 Ru'
_chemical_formula_weight 891.89
_chemical_name_systematic
;
 ? 
;
_space_group_crystal_system triclinic
_space_group_IT_number 2
_space_group_name_Hall '-P 1'
_space_group_name_H-M_alt 'P -1'
_symmetry_space_group_name_Hall '-P 1'
_symmetry_space_group_name_H-M 'P -1'
_atom_sites_solution_hydrogens geom
_atom_sites_solution_primary iterative
_atom_sites_solution_secondary difmap
_audit_creation_date 2012-04-27
_audit_creation_method
;
  Olex2 1.1
  (compiled 2011.11.01 svn.r2039, GUI svn.r3906)
;
_cell_angle_alpha 79.011(5)
_cell_angle_beta 88.831(4)
_cell_angle_gamma 86.219(4)
_cell_formula_units_Z 2
_cell_length_a 9.5638(5)
_cell_length_b 11.9179(7)
_cell_length_c 18.5356(10)
_cell_measurement_reflns_used 8033
_cell_measurement_temperature 110.00(10)
_cell_measurement_theta_max 29.3513
_cell_measurement_theta_min 2.8348
_cell_volume 2069.4(2)
_computing_cell_refinement
;
CrysAlisPro, Agilent Technologies,
Version 1.171.35.21 (release 20-01-2012 CrysAlis171 .NET)
(compiled Jan 23 2012,18:06:46)
;
_computing_data_collection
;
CrysAlisPro, Agilent Technologies,
Version 1.171.35.21 (release 20-01-2012 CrysAlis171 .NET)
(compiled Jan 23 2012,18:06:46)
;
_computing_data_reduction
;
CrysAlisPro, Agilent Technologies,
Version 1.171.35.21 (release 20-01-2012 CrysAlis171 .NET)
(compiled Jan 23 2012,18:06:46)
;
_computing_molecular_graphics
;
O. V. Dolomanov, L. J. Bourhis, R. J. Gildea, J. A. K. Howard and H. Puschmann,
OLEX2: a complete structure solution, refinement and analysis program.
J. Appl. Cryst. (2009). 42, 339-341.
;
_computing_publication_material
;
O. V. Dolomanov, L. J. Bourhis, R. J. Gildea, J. A. K. Howard and H. Puschmann,
OLEX2: a complete structure solution, refinement and analysis program.
J. Appl. Cryst. (2009). 42, 339-341.
;
_computing_structure_refinement
;
XL, G.M. Sheldrick, Acta Cryst.
(2008). A64, 112-122
;
_computing_structure_solution
;
Palatinus, L. & Chapuis, G. (2007).
SUPERFLIP - a computer program for the solution of crystal structures
 by charge flipping in arbitrary dimensions.
J. Appl. Cryst. 40, 786-790.
;
_diffrn_ambient_temperature 110.00(10)
_diffrn_detector_area_resol_mean 16.1450
_diffrn_measured_fraction_theta_full 0.999
_diffrn_measured_fraction_theta_max 0.845
_diffrn_measurement_details
;
  1 omega  -21.00   16.00   1.0000   80.0000
omega____ theta____ kappa____ phi______ frames
    -      -18.4882  -89.0000   62.0000 37

  2 omega  -49.00   41.00   1.0000   80.0000
omega____ theta____ kappa____ phi______ frames
    -       19.5820  -57.0000   60.0000 90

  3 omega   48.00   96.00   1.0000   80.0000
omega____ theta____ kappa____ phi______ frames
    -       19.5820 -178.0000   90.0000 48

  4 omega  -20.00   57.00   1.0000   80.0000
omega____ theta____ kappa____ phi______ frames
    -       19.5820  -99.0000  -60.0000 77

  5 omega  -14.00   88.00   1.0000   80.0000
omega____ theta____ kappa____ phi______ frames
    -       19.5820   19.0000 -120.0000 102

  6 omega   13.00   50.00   1.0000   80.0000
omega____ theta____ kappa____ phi______ frames
    -       19.5820  -77.0000 -180.0000 37
;
_diffrn_measurement_device_type 'SuperNova, Single source at offset), Eos'
_diffrn_measurement_method '\w scans'
_diffrn_orient_matrix_UB_11 -0.0456607000
_diffrn_orient_matrix_UB_12 -0.0304924000
_diffrn_orient_matrix_UB_13 -0.0177086000
_diffrn_orient_matrix_UB_21 0.0041491000
_diffrn_orient_matrix_UB_22 -0.0459686000
_diffrn_orient_matrix_UB_23 0.0306129000
_diffrn_orient_matrix_UB_31 -0.0585171000
_diffrn_orient_matrix_UB_32 0.0253990000
_diffrn_orient_matrix_UB_33 0.0163834000
_diffrn_radiation_monochromator mirror
_diffrn_radiation_type 'Mo K\a'
_diffrn_radiation_wavelength 0.7107
_diffrn_reflns_av_R_equivalents 0.0267
_diffrn_reflns_av_unetI/netI 0.0495
_diffrn_reflns_limit_h_max 11
_diffrn_reflns_limit_h_min -12
_diffrn_reflns_limit_k_max 16
_diffrn_reflns_limit_k_min -16
_diffrn_reflns_limit_l_max 23
_diffrn_reflns_limit_l_min -25
_diffrn_reflns_number 17257
_diffrn_reflns_theta_full 26.67
_diffrn_reflns_theta_max 29.42
_diffrn_reflns_theta_min 2.84
_diffrn_source 'SuperNova (Mo) X-ray Source'
_exptl_absorpt_coefficient_mu 0.502
_exptl_absorpt_correction_T_max 0.995
_exptl_absorpt_correction_T_min 0.947
_exptl_absorpt_correction_type analytical
_exptl_absorpt_process_details
;
CrysAlisPro, Agilent Technologies,
Version 1.171.35.21 (release 20-01-2012 CrysAlis171 .NET)
(compiled Jan 23 2012,18:06:46)
Analytical numeric absorption correction using a multifaceted crystal
            model based on expressions derived by R.C. Clark & J.S. Reid.
(Clark, R. C. & Reid, J. S. (1995). Acta Cryst. A51, 887-897)
;
_exptl_crystal_colour 'clear light orange'
_exptl_crystal_colour_lustre clear
_exptl_crystal_colour_modifier light
_exptl_crystal_colour_primary orange
_exptl_crystal_density_diffrn 1.431
_exptl_crystal_density_method 'not measured'
_exptl_crystal_description plate
_exptl_crystal_F_000 920
_exptl_crystal_size_max 0.1547
_exptl_crystal_size_mid 0.1146
_exptl_crystal_size_min 0.0112
_refine_diff_density_max 0.565
_refine_diff_density_min -0.527
_refine_diff_density_rms 0.077
_refine_ls_extinction_method none
_refine_ls_goodness_of_fit_ref 1.036
_refine_ls_hydrogen_treatment constr
_refine_ls_matrix_type full
_refine_ls_number_parameters 533
_refine_ls_number_reflns 9679
_refine_ls_number_restraints 0
_refine_ls_restrained_S_all 1.036
_refine_ls_R_factor_all 0.0483
_refine_ls_R_factor_gt 0.0358
_refine_ls_shift/su_max 0.003
_refine_ls_shift/su_mean 0.000
_refine_ls_structure_factor_coef Fsqd
_refine_ls_weighting_details 'calc w=1/[\s^2^(Fo^2^)+(0.0230P)^2^+1.7689P] where P=(Fo^2^+2Fc^2^)/3'
_refine_ls_weighting_scheme calc
_refine_ls_wR_factor_gt 0.0739
_refine_ls_wR_factor_ref 0.0794
_reflns_number_gt 8096
_reflns_number_total 9679
_reflns_threshold_expression >2sigma(I)
_cod_data_source_file om4009247_si_001.cif
_cod_data_source_block '[6]'
_cod_original_cell_volume 2069.38(19)
_cod_database_code 4082146
_chemical_oxdiff_formula C53H44O3P2Ru1
_reflns_odcompleteness_completeness 99.85
_reflns_odcompleteness_iscentric 1
_reflns_odcompleteness_theta 26.67

loop_
_space_group_symop_id
_space_group_symop_operation_xyz
1 'x, y, z'
2 '-x, -y, -z'

loop_
_atom_site_label
_atom_site_type_symbol
_atom_site_fract_x
_atom_site_fract_y
_atom_site_fract_z
_atom_site_U_iso_or_equiv
_atom_site_adp_type
_atom_site_occupancy
_atom_site_symmetry_multiplicity
_atom_site_calc_flag
_atom_site_refinement_flags
C1 C 0.0592(2) 0.28600(19) 0.64305(14) 0.0185(5) Uani 1 1 d .
C2 C -0.0779(3) 0.2874(2) 0.60450(15) 0.0284(6) Uani 1 1 d .
H2A H -0.1493 0.2625 0.6400 0.043 Uiso 1 1 calc R
H2B H -0.0687 0.2369 0.5698 0.043 Uiso 1 1 calc R
H2C H -0.1032 0.3638 0.5791 0.043 Uiso 1 1 calc R
C3 C 0.4683(2) 0.32836(19) 0.69939(12) 0.0154(5) Uani 1 1 d .
C4 C 0.2882(2) 0.27906(19) 0.82470(12) 0.0149(4) Uani 1 1 d .
H4 H 0.1963 0.2726 0.8416 0.018 Uiso 1 1 calc R
C5 C 0.3703(2) 0.27453(19) 0.88305(13) 0.0158(5) Uani 1 1 d .
C6 C 0.5267(2) 0.2699(2) 0.88231(13) 0.0177(5) Uani 1 1 d .
C7 C 0.6064(2) 0.1996(2) 0.84264(14) 0.0231(5) Uani 1 1 d .
H7 H 0.5610 0.1531 0.8169 0.028 Uiso 1 1 calc R
C8 C 0.7503(3) 0.1976(3) 0.84076(14) 0.0291(6) Uani 1 1 d .
H8 H 0.8005 0.1509 0.8132 0.035 Uiso 1 1 calc R
C9 C 0.8213(3) 0.2644(2) 0.87947(15) 0.0303(6) Uani 1 1 d .
H9 H 0.9187 0.2629 0.8778 0.036 Uiso 1 1 calc R
C10 C 0.7465(3) 0.3329(2) 0.92031(15) 0.0277(6) Uani 1 1 d .
H10 H 0.7933 0.3778 0.9467 0.033 Uiso 1 1 calc R
C11 C 0.5996(2) 0.3352(2) 0.92227(13) 0.0217(5) Uani 1 1 d .
H11 H 0.5499 0.3810 0.9506 0.026 Uiso 1 1 calc R
C12 C 0.3040(2) 0.2747(2) 0.95691(13) 0.0188(5) Uani 1 1 d .
C13 C 0.3453(3) 0.1923(2) 1.01816(14) 0.0233(5) Uani 1 1 d .
H13 H 0.4160 0.1370 1.0128 0.028 Uiso 1 1 calc R
C14 C 0.2839(3) 0.1907(3) 1.08631(14) 0.0280(6) Uani 1 1 d .
H14 H 0.3131 0.1344 1.1260 0.034 Uiso 1 1 calc R
C15 C 0.1786(3) 0.2730(3) 1.09595(15) 0.0314(6) Uani 1 1 d .
H15 H 0.1375 0.2724 1.1419 0.038 Uiso 1 1 calc R
C16 C 0.1360(3) 0.3555(3) 1.03618(16) 0.0345(7) Uani 1 1 d .
H16 H 0.0651 0.4104 1.0420 0.041 Uiso 1 1 calc R
C17 C 0.1981(3) 0.3572(2) 0.96732(15) 0.0280(6) Uani 1 1 d .
H17 H 0.1689 0.4139 0.9278 0.034 Uiso 1 1 calc R
C18 C 0.0446(2) 0.53293(19) 0.68156(13) 0.0151(5) Uani 1 1 d .
C19 C -0.0526(2) 0.4934(2) 0.73659(14) 0.0199(5) Uani 1 1 d .
H19 H -0.0217 0.4511 0.7815 0.024 Uiso 1 1 calc R
C20 C -0.1947(2) 0.5171(2) 0.72425(16) 0.0258(6) Uani 1 1 d .
H20 H -0.2588 0.4918 0.7613 0.031 Uiso 1 1 calc R
C21 C -0.2421(2) 0.5783(2) 0.65715(16) 0.0265(6) Uani 1 1 d .
H21 H -0.3378 0.5930 0.6491 0.032 Uiso 1 1 calc R
C22 C -0.1476(3) 0.6176(2) 0.60212(15) 0.0247(6) Uani 1 1 d .
H22 H -0.1795 0.6590 0.5571 0.030 Uiso 1 1 calc R
C23 C -0.0044(2) 0.5950(2) 0.61442(14) 0.0199(5) Uani 1 1 d .
H23 H 0.0592 0.6215 0.5774 0.024 Uiso 1 1 calc R
C24 C 0.3181(2) 0.5789(2) 0.62133(13) 0.0159(5) Uani 1 1 d .
C25 C 0.3243(2) 0.5408(2) 0.55501(13) 0.0224(5) Uani 1 1 d .
H25 H 0.2899 0.4706 0.5522 0.027 Uiso 1 1 calc R
C26 C 0.3816(3) 0.6066(3) 0.49288(15) 0.0288(6) Uani 1 1 d .
H26 H 0.3835 0.5813 0.4484 0.035 Uiso 1 1 calc R
C27 C 0.4355(3) 0.7092(2) 0.49735(15) 0.0306(6) Uani 1 1 d .
H27 H 0.4739 0.7532 0.4557 0.037 Uiso 1 1 calc R
C28 C 0.4330(3) 0.7471(2) 0.56313(16) 0.0303(6) Uani 1 1 d .
H28 H 0.4711 0.8159 0.5661 0.036 Uiso 1 1 calc R
C29 C 0.3732(2) 0.6824(2) 0.62514(14) 0.0208(5) Uani 1 1 d .
H29 H 0.3702 0.7087 0.6693 0.025 Uiso 1 1 calc R
C30 C 0.2710(2) 0.56435(19) 0.77503(12) 0.0148(4) Uani 1 1 d .
C31 C 0.1780(2) 0.6416(2) 0.80195(14) 0.0188(5) Uani 1 1 d .
H31 H 0.0879 0.6561 0.7831 0.023 Uiso 1 1 calc R
C32 C 0.2186(3) 0.6969(2) 0.85654(14) 0.0235(5) Uani 1 1 d .
H32 H 0.1550 0.7471 0.8750 0.028 Uiso 1 1 calc R
C33 C 0.3536(3) 0.6779(2) 0.88388(14) 0.0233(5) Uani 1 1 d .
H33 H 0.3809 0.7164 0.9199 0.028 Uiso 1 1 calc R
C34 C 0.4476(3) 0.6020(2) 0.85764(14) 0.0213(5) Uani 1 1 d .
H34 H 0.5383 0.5894 0.8758 0.026 Uiso 1 1 calc R
C35 C 0.4063(2) 0.5445(2) 0.80404(13) 0.0184(5) Uani 1 1 d .
H35 H 0.4691 0.4922 0.7872 0.022 Uiso 1 1 calc R
C36 C 0.4899(2) 0.0121(2) 0.72102(12) 0.0155(5) Uani 1 1 d .
C37 C 0.6090(2) 0.0652(2) 0.69218(14) 0.0213(5) Uani 1 1 d .
H37 H 0.6067 0.1447 0.6794 0.026 Uiso 1 1 calc R
C38 C 0.7320(3) 0.0003(2) 0.68230(15) 0.0273(6) Uani 1 1 d .
H38 H 0.8113 0.0367 0.6630 0.033 Uiso 1 1 calc R
C39 C 0.7371(3) -0.1174(2) 0.70080(14) 0.0254(6) Uani 1 1 d .
H39 H 0.8195 -0.1603 0.6944 0.030 Uiso 1 1 calc R
C40 C 0.6181(3) -0.1713(2) 0.72910(14) 0.0227(5) Uani 1 1 d .
H40 H 0.6206 -0.2508 0.7413 0.027 Uiso 1 1 calc R
C41 C 0.4955(2) -0.1071(2) 0.73919(13) 0.0191(5) Uani 1 1 d .
H41 H 0.4163 -0.1439 0.7583 0.023 Uiso 1 1 calc R
C42 C 0.2428(2) 0.02304(19) 0.81302(13) 0.0166(5) Uani 1 1 d .
C43 C 0.3263(3) -0.0197(2) 0.87435(14) 0.0207(5) Uani 1 1 d .
H43 H 0.4234 -0.0196 0.8699 0.025 Uiso 1 1 calc R
C44 C 0.2655(3) -0.0625(2) 0.94190(14) 0.0241(5) Uani 1 1 d .
H44 H 0.3218 -0.0902 0.9826 0.029 Uiso 1 1 calc R
C45 C 0.1214(3) -0.0640(2) 0.94872(14) 0.0263(6) Uani 1 1 d .
H45 H 0.0808 -0.0947 0.9936 0.032 Uiso 1 1 calc R
C46 C 0.0372(3) -0.0197(2) 0.88846(15) 0.0253(6) Uani 1 1 d .
H46 H -0.0597 -0.0197 0.8933 0.030 Uiso 1 1 calc R
C47 C 0.0970(2) 0.0244(2) 0.82140(14) 0.0217(5) Uani 1 1 d .
H47 H 0.0399 0.0552 0.7816 0.026 Uiso 1 1 calc R
C48 C 0.2332(2) 0.0343(2) 0.65434(13) 0.0171(5) Uani 1 1 d .
C49 C 0.1531(2) -0.0613(2) 0.66771(15) 0.0238(5) Uani 1 1 d .
H49 H 0.1303 -0.0944 0.7157 0.029 Uiso 1 1 calc R
C50 C 0.1079(3) -0.1070(2) 0.61009(18) 0.0319(7) Uani 1 1 d .
H50 H 0.0535 -0.1701 0.6195 0.038 Uiso 1 1 calc R
C51 C 0.1423(3) -0.0602(3) 0.53889(18) 0.0359(7) Uani 1 1 d .
H51 H 0.1124 -0.0925 0.5004 0.043 Uiso 1 1 calc R
C52 C 0.2217(3) 0.0352(3) 0.52415(16) 0.0323(7) Uani 1 1 d .
H52 H 0.2452 0.0671 0.4760 0.039 Uiso 1 1 calc R
C53 C 0.2652(3) 0.0820(2) 0.58175(14) 0.0234(5) Uani 1 1 d .
H53 H 0.3170 0.1466 0.5720 0.028 Uiso 1 1 calc R
O1 O 0.06558(15) 0.25987(13) 0.71239(9) 0.0168(3) Uani 1 1 d .
O2 O 0.16927(16) 0.31316(14) 0.60629(9) 0.0193(4) Uani 1 1 d .
O3 O 0.58144(16) 0.35507(14) 0.68679(9) 0.0208(4) Uani 1 1 d .
P1 P 0.23051(6) 0.49414(5) 0.69974(3) 0.01227(12) Uani 1 1 d .
P2 P 0.31897(6) 0.09147(5) 0.72612(3) 0.01324(12) Uani 1 1 d .
Ru1 Ru 0.286419(18) 0.294542(15) 0.713805(10) 0.01169(5) Uani 1 1 d .

loop_
_atom_site_aniso_label
_atom_site_aniso_U_11
_atom_site_aniso_U_22
_atom_site_aniso_U_33
_atom_site_aniso_U_23
_atom_site_aniso_U_13
_atom_site_aniso_U_12
C1 0.0200(11) 0.0116(11) 0.0248(13) -0.0049(10) -0.0058(9) -0.0009(9)
C2 0.0249(13) 0.0301(14) 0.0308(15) -0.0044(12) -0.0128(11) -0.0062(11)
C3 0.0197(11) 0.0140(11) 0.0119(11) -0.0023(9) -0.0025(9) 0.0019(9)
C4 0.0149(10) 0.0128(11) 0.0169(11) -0.0024(9) 0.0027(8) -0.0024(9)
C5 0.0188(11) 0.0127(11) 0.0157(11) -0.0023(9) 0.0014(9) -0.0005(9)
C6 0.0175(11) 0.0185(12) 0.0148(11) 0.0030(10) -0.0009(9) -0.0008(9)
C7 0.0227(12) 0.0267(13) 0.0188(12) -0.0020(11) -0.0029(10) 0.0016(11)
C8 0.0231(13) 0.0379(16) 0.0218(13) 0.0011(12) 0.0007(10) 0.0114(12)
C9 0.0177(12) 0.0343(15) 0.0318(15) 0.0127(13) -0.0027(10) -0.0028(11)
C10 0.0253(13) 0.0302(15) 0.0251(14) 0.0042(12) -0.0089(10) -0.0075(11)
C11 0.0240(12) 0.0213(12) 0.0183(12) 0.0008(10) -0.0027(10) -0.0023(10)
C12 0.0183(11) 0.0241(13) 0.0151(11) -0.0050(10) -0.0001(9) -0.0046(10)
C13 0.0202(12) 0.0296(14) 0.0198(13) -0.0044(11) -0.0020(9) -0.0009(10)
C14 0.0245(13) 0.0389(16) 0.0180(13) 0.0025(12) -0.0029(10) -0.0052(12)
C15 0.0270(14) 0.0488(18) 0.0189(13) -0.0072(13) 0.0056(10) -0.0051(13)
C16 0.0314(15) 0.0420(17) 0.0291(15) -0.0082(14) 0.0069(12) 0.0062(13)
C17 0.0303(14) 0.0314(15) 0.0211(13) -0.0037(12) 0.0032(11) 0.0029(12)
C18 0.0120(10) 0.0122(10) 0.0220(12) -0.0059(9) -0.0019(8) 0.0003(8)
C19 0.0174(11) 0.0185(12) 0.0243(13) -0.0053(10) 0.0005(9) -0.0011(9)
C20 0.0149(11) 0.0267(14) 0.0379(16) -0.0116(12) 0.0055(10) -0.0028(10)
C21 0.0137(11) 0.0225(13) 0.0453(17) -0.0118(12) -0.0063(11) 0.0032(10)
C22 0.0223(12) 0.0178(12) 0.0337(15) -0.0043(11) -0.0121(11) 0.0031(10)
C23 0.0205(11) 0.0168(12) 0.0224(13) -0.0036(10) -0.0025(9) -0.0012(10)
C24 0.0112(10) 0.0163(11) 0.0178(12) 0.0019(9) 0.0005(8) 0.0013(9)
C25 0.0239(12) 0.0231(13) 0.0195(12) -0.0023(11) 0.0020(10) -0.0024(10)
C26 0.0258(13) 0.0388(16) 0.0191(13) 0.0003(12) 0.0036(10) 0.0006(12)
C27 0.0228(13) 0.0358(16) 0.0264(14) 0.0127(13) 0.0043(11) -0.0072(12)
C28 0.0242(13) 0.0239(14) 0.0383(17) 0.0080(12) -0.0031(11) -0.0079(11)
C29 0.0185(11) 0.0188(12) 0.0239(13) -0.0001(10) -0.0011(9) -0.0028(10)
C30 0.0170(11) 0.0139(11) 0.0138(11) -0.0022(9) 0.0008(8) -0.0042(9)
C31 0.0175(11) 0.0154(11) 0.0236(13) -0.0041(10) -0.0009(9) 0.0001(9)
C32 0.0281(13) 0.0182(12) 0.0252(13) -0.0084(11) 0.0029(10) 0.0017(10)
C33 0.0371(14) 0.0169(12) 0.0172(12) -0.0050(10) -0.0046(10) -0.0051(11)
C34 0.0227(12) 0.0185(12) 0.0225(13) -0.0017(10) -0.0068(10) -0.0036(10)
C35 0.0184(11) 0.0150(11) 0.0220(12) -0.0041(10) -0.0006(9) -0.0008(9)
C36 0.0166(11) 0.0157(11) 0.0145(11) -0.0039(9) -0.0010(8) 0.0014(9)
C37 0.0217(12) 0.0186(12) 0.0230(13) -0.0038(10) 0.0037(10) 0.0007(10)
C38 0.0210(12) 0.0289(14) 0.0321(15) -0.0067(12) 0.0100(11) -0.0021(11)
C39 0.0243(13) 0.0282(14) 0.0239(13) -0.0090(11) 0.0021(10) 0.0076(11)
C40 0.0265(13) 0.0180(12) 0.0237(13) -0.0062(10) -0.0006(10) 0.0039(10)
C41 0.0184(11) 0.0174(12) 0.0219(12) -0.0052(10) -0.0005(9) -0.0007(9)
C42 0.0207(11) 0.0109(10) 0.0179(12) -0.0025(9) 0.0053(9) -0.0016(9)
C43 0.0249(12) 0.0168(12) 0.0214(13) -0.0064(10) 0.0004(10) -0.0008(10)
C44 0.0331(14) 0.0212(13) 0.0169(12) -0.0029(10) 0.0017(10) 0.0044(11)
C45 0.0351(14) 0.0193(12) 0.0214(13) -0.0002(11) 0.0122(11) 0.0059(11)
C46 0.0235(12) 0.0200(13) 0.0294(14) -0.0005(11) 0.0095(11) 0.0038(10)
C47 0.0215(12) 0.0169(12) 0.0250(13) -0.0012(10) 0.0013(10) 0.0034(10)
C48 0.0154(11) 0.0166(11) 0.0209(12) -0.0082(10) -0.0025(9) 0.0016(9)
C49 0.0181(12) 0.0196(12) 0.0348(15) -0.0089(11) -0.0002(10) 0.0015(10)
C50 0.0220(13) 0.0242(14) 0.054(2) -0.0184(14) -0.0059(12) -0.0018(11)
C51 0.0340(15) 0.0367(17) 0.0440(19) -0.0276(15) -0.0175(13) 0.0090(13)
C52 0.0386(16) 0.0369(16) 0.0236(14) -0.0148(13) -0.0095(12) 0.0094(13)
C53 0.0244(12) 0.0233(13) 0.0238(13) -0.0085(11) -0.0007(10) -0.0004(10)
O1 0.0141(7) 0.0158(8) 0.0203(9) -0.0027(7) -0.0020(6) -0.0015(6)
O2 0.0211(8) 0.0196(9) 0.0171(9) -0.0028(7) -0.0036(6) -0.0017(7)
O3 0.0160(8) 0.0225(9) 0.0233(9) -0.0027(8) 0.0029(7) -0.0024(7)
P1 0.0119(3) 0.0118(3) 0.0131(3) -0.0023(2) -0.0002(2) -0.0006(2)
P2 0.0133(3) 0.0122(3) 0.0141(3) -0.0027(2) 0.0000(2) 0.0000(2)
Ru1 0.01129(9) 0.01203(9) 0.01172(9) -0.00223(7) -0.00088(6) -0.00029(6)

loop_
_atom_type_symbol
_atom_type_description
_atom_type_scat_dispersion_real
_atom_type_scat_dispersion_imag
_atom_type_scat_source
C C 0.0033 0.0016 'International Tables Vol C Tables 4.2.6.8 and 6.1.1.4'
H H 0.0000 0.0000 'International Tables Vol C Tables 4.2.6.8 and 6.1.1.4'
O O 0.0106 0.0060 'International Tables Vol C Tables 4.2.6.8 and 6.1.1.4'
P P 0.1023 0.0942 'International Tables Vol C Tables 4.2.6.8 and 6.1.1.4'
Ru Ru -1.2594 0.8363 'International Tables Vol C Tables 4.2.6.8 and 6.1.1.4'

loop_
_exptl_crystal_face_index_h
_exptl_crystal_face_index_k
_exptl_crystal_face_index_l
_exptl_crystal_face_perp_dist
_exptl_oxdiff_crystal_face_indexfrac_h
_exptl_oxdiff_crystal_face_indexfrac_k
_exptl_oxdiff_crystal_face_indexfrac_l
_exptl_oxdiff_crystal_face_x
_exptl_oxdiff_crystal_face_y
_exptl_oxdiff_crystal_face_z
0 1 -1 0.0306 -0.0000 1.0002 -0.9999 -0.0128 -0.0766 0.0090
0 -1 1 0.0496 0.0000 -1.0002 0.9999 0.0128 0.0766 -0.0090
-1 0 1 0.0606 -1.0000 0.0001 1.0001 0.0279 0.0265 0.0749
1 0 -1 0.0636 1.0000 -0.0001 -1.0001 -0.0279 -0.0265 -0.0749
0 0 2 0.0091 0.0000 -0.0001 1.9996 -0.0354 0.0612 0.0328
0 0 -2 0.0021 -0.0000 0.0001 -1.9996 0.0354 -0.0612 -0.0328

loop_
_geom_angle_atom_site_label_1
_geom_angle_atom_site_label_2
_geom_angle_atom_site_label_3
_geom_angle
C2 C1 Ru1 175.96(18)
O1 C1 C2 120.5(2)
O1 C1 O2 119.3(2)
O1 C1 Ru1 57.61(11)
O2 C1 C2 120.2(2)
O2 C1 Ru1 61.79(12)
C1 C2 H2A 109.5
C1 C2 H2B 109.5
C1 C2 H2C 109.5
H2A C2 H2B 109.5
H2A C2 H2C 109.5
H2B C2 H2C 109.5
O3 C3 Ru1 175.9(2)
C5 C4 H4 107.8
C5 C4 Ru1 144.41(18)
Ru1 C4 H4 107.8
C4 C5 C6 126.0(2)
C4 C5 C12 119.2(2)
C6 C5 C12 114.78(19)
C7 C6 C5 121.8(2)
C7 C6 C11 117.2(2)
C11 C6 C5 121.1(2)
C6 C7 H7 119.2
C8 C7 C6 121.5(3)
C8 C7 H7 119.2
C7 C8 H8 119.6
C7 C8 C9 120.7(3)
C9 C8 H8 119.6
C8 C9 H9 120.3
C10 C9 C8 119.4(2)
C10 C9 H9 120.3
C9 C10 H10 120.0
C9 C10 C11 120.0(3)
C11 C10 H10 120.0
C6 C11 C10 121.1(2)
C6 C11 H11 119.4
C10 C11 H11 119.4
C13 C12 C5 121.2(2)
C13 C12 C17 117.4(2)
C17 C12 C5 121.4(2)
C12 C13 H13 119.1
C14 C13 C12 121.8(2)
C14 C13 H13 119.1
C13 C14 H14 119.8
C13 C14 C15 120.3(2)
C15 C14 H14 119.8
C14 C15 H15 120.5
C16 C15 C14 119.0(2)
C16 C15 H15 120.5
C15 C16 H16 119.6
C15 C16 C17 120.7(3)
C17 C16 H16 119.6
C12 C17 H17 119.6
C16 C17 C12 120.8(2)
C16 C17 H17 119.6
C19 C18 P1 118.13(18)
C23 C18 C19 118.9(2)
C23 C18 P1 122.90(18)
C18 C19 H19 119.9
C20 C19 C18 120.1(2)
C20 C19 H19 119.9
C19 C20 H20 119.8
C19 C20 C21 120.4(2)
C21 C20 H20 119.8
C20 C21 H21 119.9
C22 C21 C20 120.2(2)
C22 C21 H21 119.9
C21 C22 H22 120.2
C21 C22 C23 119.7(2)
C23 C22 H22 120.2
C18 C23 C22 120.7(2)
C18 C23 H23 119.7
C22 C23 H23 119.7
C25 C24 P1 118.85(19)
C29 C24 C25 119.0(2)
C29 C24 P1 122.07(19)
C24 C25 H25 119.7
C24 C25 C26 120.6(3)
C26 C25 H25 119.7
C25 C26 H26 120.1
C27 C26 C25 119.8(3)
C27 C26 H26 120.1
C26 C27 H27 119.8
C26 C27 C28 120.4(2)
C28 C27 H27 119.8
C27 C28 H28 120.0
C27 C28 C29 119.9(3)
C29 C28 H28 120.0
C24 C29 C28 120.3(3)
C24 C29 H29 119.9
C28 C29 H29 119.9
C31 C30 C35 118.6(2)
C31 C30 P1 123.56(17)
C35 C30 P1 117.72(17)
C30 C31 H31 119.7
C32 C31 C30 120.5(2)
C32 C31 H31 119.7
C31 C32 H32 119.9
C31 C32 C33 120.2(2)
C33 C32 H32 119.9
C32 C33 H33 120.0
C34 C33 C32 120.1(2)
C34 C33 H33 120.0
C33 C34 H34 120.1
C33 C34 C35 119.8(2)
C35 C34 H34 120.1
C30 C35 H35 119.6
C34 C35 C30 120.8(2)
C34 C35 H35 119.6
C37 C36 C41 118.8(2)
C37 C36 P2 122.50(18)
C41 C36 P2 118.33(17)
C36 C37 H37 119.8
C36 C37 C38 120.4(2)
C38 C37 H37 119.8
C37 C38 H38 119.7
C39 C38 C37 120.5(2)
C39 C38 H38 119.7
C38 C39 H39 120.3
C38 C39 C40 119.5(2)
C40 C39 H39 120.3
C39 C40 H40 119.9
C41 C40 C39 120.2(2)
C41 C40 H40 119.9
C36 C41 H41 119.7
C40 C41 C36 120.6(2)
C40 C41 H41 119.7
C43 C42 C47 118.7(2)
C43 C42 P2 121.31(18)
C47 C42 P2 119.59(18)
C42 C43 H43 119.7
C44 C43 C42 120.5(2)
C44 C43 H43 119.7
C43 C44 H44 120.0
C45 C44 C43 120.1(2)
C45 C44 H44 120.0
C44 C45 H45 120.1
C44 C45 C46 119.9(2)
C46 C45 H45 120.1
C45 C46 H46 119.8
C47 C46 C45 120.3(2)
C47 C46 H46 119.8
C42 C47 H47 119.8
C46 C47 C42 120.4(2)
C46 C47 H47 119.8
C49 C48 P2 124.3(2)
C53 C48 C49 118.4(2)
C53 C48 P2 116.77(18)
C48 C49 H49 119.9
C50 C49 C48 120.2(3)
C50 C49 H49 119.9
C49 C50 H50 119.7
C51 C50 C49 120.7(3)
C51 C50 H50 119.7
C50 C51 H51 119.9
C50 C51 C52 120.2(3)
C52 C51 H51 119.9
C51 C52 H52 120.4
C53 C52 C51 119.2(3)
C53 C52 H52 120.4
C48 C53 H53 119.3
C52 C53 C48 121.3(3)
C52 C53 H53 119.3
C1 O1 Ru1 93.05(13)
C1 O2 Ru1 88.75(14)
C18 P1 Ru1 112.82(7)
C24 P1 C18 103.34(10)
C24 P1 Ru1 113.59(8)
C30 P1 C18 104.68(10)
C30 P1 C24 102.82(11)
C30 P1 Ru1 118.03(8)
C36 P2 Ru1 124.71(8)
C42 P2 C36 104.37(10)
C42 P2 C48 106.01(11)
C42 P2 Ru1 109.37(7)
C48 P2 C36 96.51(10)
C48 P2 Ru1 113.93(8)
C3 Ru1 C1 141.68(9)
C3 Ru1 C4 95.84(9)
C3 Ru1 O1 171.01(8)
C3 Ru1 O2 112.24(8)
C3 Ru1 P1 87.21(7)
C3 Ru1 P2 98.19(7)
C4 Ru1 C1 122.01(8)
C4 Ru1 O1 93.08(8)
C4 Ru1 O2 151.00(8)
C4 Ru1 P1 90.66(6)
C4 Ru1 P2 90.34(6)
O1 Ru1 C1 29.34(7)
O1 Ru1 O2 58.77(6)
O1 Ru1 P1 91.59(4)
O1 Ru1 P2 82.83(4)
O2 Ru1 C1 29.46(7)
O2 Ru1 P1 83.86(4)
O2 Ru1 P2 92.60(4)
P1 Ru1 C1 86.62(5)
P1 Ru1 P2 174.38(2)
P2 Ru1 C1 88.16(5)

loop_
_geom_bond_atom_site_label_1
_geom_bond_atom_site_label_2
_geom_bond_distance
C1 C2 1.504(3)
C1 O1 1.265(3)
C1 O2 1.268(3)
C1 Ru1 2.578(2)
C2 H2A 0.9600
C2 H2B 0.9600
C2 H2C 0.9600
C3 O3 1.154(3)
C3 Ru1 1.815(2)
C4 H4 0.9300
C4 C5 1.340(3)
C4 Ru1 2.029(2)
C5 C6 1.493(3)
C5 C12 1.497(3)
C6 C7 1.397(3)
C6 C11 1.398(3)
C7 H7 0.9300
C7 C8 1.375(3)
C8 H8 0.9300
C8 C9 1.385(4)
C9 H9 0.9300
C9 C10 1.374(4)
C10 H10 0.9300
C10 C11 1.403(3)
C11 H11 0.9300
C12 C13 1.397(3)
C12 C17 1.401(3)
C13 H13 0.9300
C13 C14 1.379(3)
C14 H14 0.9300
C14 C15 1.391(4)
C15 H15 0.9300
C15 C16 1.382(4)
C16 H16 0.9300
C16 C17 1.394(4)
C17 H17 0.9300
C18 C19 1.401(3)
C18 C23 1.394(3)
C18 P1 1.829(2)
C19 H19 0.9300
C19 C20 1.384(3)
C20 H20 0.9300
C20 C21 1.385(4)
C21 H21 0.9300
C21 C22 1.383(4)
C22 H22 0.9300
C22 C23 1.394(3)
C23 H23 0.9300
C24 C25 1.388(3)
C24 C29 1.388(3)
C24 P1 1.827(2)
C25 H25 0.9300
C25 C26 1.388(3)
C26 H26 0.9300
C26 C27 1.375(4)
C27 H27 0.9300
C27 C28 1.378(4)
C28 H28 0.9300
C28 C29 1.391(4)
C29 H29 0.9300
C30 C31 1.392(3)
C30 C35 1.399(3)
C30 P1 1.819(2)
C31 H31 0.9300
C31 C32 1.383(3)
C32 H32 0.9300
C32 C33 1.385(4)
C33 H33 0.9300
C33 C34 1.381(3)
C34 H34 0.9300
C34 C35 1.387(3)
C35 H35 0.9300
C36 C37 1.387(3)
C36 C41 1.393(3)
C36 P2 1.844(2)
C37 H37 0.9300
C37 C38 1.394(3)
C38 H38 0.9300
C38 C39 1.376(4)
C39 H39 0.9300
C39 C40 1.388(4)
C40 H40 0.9300
C40 C41 1.386(3)
C41 H41 0.9300
C42 C43 1.397(3)
C42 C47 1.400(3)
C42 P2 1.822(2)
C43 H43 0.9300
C43 C44 1.390(3)
C44 H44 0.9300
C44 C45 1.382(4)
C45 H45 0.9300
C45 C46 1.389(4)
C46 H46 0.9300
C46 C47 1.382(3)
C47 H47 0.9300
C48 C49 1.395(3)
C48 C53 1.393(3)
C48 P2 1.836(2)
C49 H49 0.9300
C49 C50 1.376(4)
C50 H50 0.9300
C50 C51 1.373(4)
C51 H51 0.9300
C51 C52 1.390(4)
C52 H52 0.9300
C52 C53 1.378(4)
C53 H53 0.9300
O1 Ru1 2.1803(15)
O2 Ru1 2.2728(16)
P1 Ru1 2.3694(6)
P2 Ru1 2.3873(6)

loop_
_geom_torsion_atom_site_label_1
_geom_torsion_atom_site_label_2
_geom_torsion_atom_site_label_3
_geom_torsion_atom_site_label_4
_geom_torsion
C1 O1 Ru1 C4 170.97(14)
C1 O1 Ru1 O2 -1.63(12)
C1 O1 Ru1 P1 80.22(13)
C1 O1 Ru1 P2 -99.08(13)
C1 O2 Ru1 C3 -178.44(14)
C1 O2 Ru1 C4 -13.8(2)
C1 O2 Ru1 O1 1.62(12)
C1 O2 Ru1 P1 -94.00(13)
C1 O2 Ru1 P2 81.62(13)
C2 C1 O1 Ru1 -175.8(2)
C2 C1 O2 Ru1 176.0(2)
C4 C5 C6 C7 -43.3(4)
C4 C5 C6 C11 137.5(3)
C4 C5 C12 C13 128.9(3)
C4 C5 C12 C17 -51.0(3)
C5 C4 Ru1 C1 177.4(3)
C5 C4 Ru1 C3 -8.9(3)
C5 C4 Ru1 O1 172.2(3)
C5 C4 Ru1 O2 -174.6(2)
C5 C4 Ru1 P1 -96.2(3)
C5 C4 Ru1 P2 89.4(3)
C5 C6 C7 C8 178.5(2)
C5 C6 C11 C10 -178.5(2)
C5 C12 C13 C14 -179.2(2)
C5 C12 C17 C16 179.1(3)
C6 C5 C12 C13 -51.5(3)
C6 C5 C12 C17 128.6(2)
C6 C7 C8 C9 1.1(4)
C7 C6 C11 C10 2.2(4)
C7 C8 C9 C10 0.2(4)
C8 C9 C10 C11 -0.3(4)
C9 C10 C11 C6 -1.0(4)
C11 C6 C7 C8 -2.2(4)
C12 C5 C6 C7 137.1(2)
C12 C5 C6 C11 -42.1(3)
C12 C13 C14 C15 -0.5(4)
C13 C12 C17 C16 -0.8(4)
C13 C14 C15 C16 0.4(4)
C14 C15 C16 C17 -0.6(5)
C15 C16 C17 C12 0.7(5)
C17 C12 C13 C14 0.6(4)
C18 C19 C20 C21 1.1(4)
C18 P1 Ru1 C1 21.05(10)
C18 P1 Ru1 C3 163.21(11)
C18 P1 Ru1 C4 -100.97(10)
C18 P1 Ru1 O1 -7.87(9)
C18 P1 Ru1 O2 50.49(9)
C19 C18 C23 C22 0.1(3)
C19 C18 P1 C24 -172.04(19)
C19 C18 P1 C30 -64.7(2)
C19 C18 P1 Ru1 64.87(19)
C19 C20 C21 C22 -0.9(4)
C20 C21 C22 C23 0.3(4)
C21 C22 C23 C18 0.1(4)
C23 C18 C19 C20 -0.7(3)
C23 C18 P1 C24 11.2(2)
C23 C18 P1 C30 118.5(2)
C23 C18 P1 Ru1 -111.90(19)
C24 C25 C26 C27 1.5(4)
C24 P1 Ru1 C1 -96.13(10)
C24 P1 Ru1 C3 46.03(11)
C24 P1 Ru1 C4 141.84(10)
C24 P1 Ru1 O1 -125.06(9)
C24 P1 Ru1 O2 -66.70(9)
C25 C24 C29 C28 0.4(3)
C25 C24 P1 C18 -79.33(19)
C25 C24 P1 C30 171.94(18)
C25 C24 P1 Ru1 43.24(19)
C25 C26 C27 C28 0.0(4)
C26 C27 C28 C29 -1.2(4)
C27 C28 C29 C24 1.0(4)
C29 C24 C25 C26 -1.7(3)
C29 C24 P1 C18 97.9(2)
C29 C24 P1 C30 -10.8(2)
C29 C24 P1 Ru1 -139.51(17)
C30 C31 C32 C33 1.5(4)
C30 P1 Ru1 C1 143.42(10)
C30 P1 Ru1 C3 -74.42(11)
C30 P1 Ru1 C4 21.40(10)
C30 P1 Ru1 O1 114.50(9)
C30 P1 Ru1 O2 172.86(9)
C31 C30 C35 C34 -1.0(4)
C31 C30 P1 C18 -7.6(2)
C31 C30 P1 C24 100.1(2)
C31 C30 P1 Ru1 -134.06(18)
C31 C32 C33 C34 -1.2(4)
C32 C33 C34 C35 -0.2(4)
C33 C34 C35 C30 1.3(4)
C35 C30 C31 C32 -0.4(4)
C35 C30 P1 C18 176.45(18)
C35 C30 P1 C24 -75.8(2)
C35 C30 P1 Ru1 50.0(2)
C36 C37 C38 C39 0.2(4)
C36 P2 Ru1 C1 142.40(11)
C36 P2 Ru1 C3 0.36(12)
C36 P2 Ru1 C4 -95.58(11)
C36 P2 Ru1 O1 171.35(10)
C36 P2 Ru1 O2 113.27(10)
C37 C36 C41 C40 0.4(4)
C37 C36 P2 C42 -142.5(2)
C37 C36 P2 C48 109.1(2)
C37 C36 P2 Ru1 -16.1(2)
C37 C38 C39 C40 0.4(4)
C38 C39 C40 C41 -0.6(4)
C39 C40 C41 C36 0.1(4)
C41 C36 C37 C38 -0.6(4)
C41 C36 P2 C42 44.9(2)
C41 C36 P2 C48 -63.6(2)
C41 C36 P2 Ru1 171.29(15)
C42 C43 C44 C45 0.6(4)
C42 P2 Ru1 C1 -93.30(10)
C42 P2 Ru1 C3 124.67(11)
C42 P2 Ru1 C4 28.72(10)
C42 P2 Ru1 O1 -64.34(9)
C42 P2 Ru1 O2 -122.42(9)
C43 C42 C47 C46 -2.4(4)
C43 C42 P2 C36 34.9(2)
C43 C42 P2 C48 136.2(2)
C43 C42 P2 Ru1 -100.58(19)
C43 C44 C45 C46 -1.9(4)
C44 C45 C46 C47 1.0(4)
C45 C46 C47 C42 1.2(4)
C47 C42 C43 C44 1.5(4)
C47 C42 P2 C36 -152.33(19)
C47 C42 P2 C48 -51.1(2)
C47 C42 P2 Ru1 72.2(2)
C48 C49 C50 C51 0.9(4)
C48 P2 Ru1 C1 25.12(10)
C48 P2 Ru1 C3 -116.91(11)
C48 P2 Ru1 C4 147.14(10)
C48 P2 Ru1 O1 54.08(9)
C48 P2 Ru1 O2 -4.00(9)
C49 C48 C53 C52 -1.2(4)
C49 C48 P2 C36 93.3(2)
C49 C48 P2 C42 -13.7(2)
C49 C48 P2 Ru1 -134.07(18)
C49 C50 C51 C52 -1.0(4)
C50 C51 C52 C53 0.0(4)
C51 C52 C53 C48 1.1(4)
C53 C48 C49 C50 0.2(3)
C53 C48 P2 C36 -78.57(19)
C53 C48 P2 C42 174.41(17)
C53 C48 P2 Ru1 54.09(19)
O1 C1 O2 Ru1 -2.7(2)
O1 C1 Ru1 C3 179.51(14)
O1 C1 Ru1 C4 -10.65(17)
O1 C1 Ru1 O2 177.2(2)
O1 C1 Ru1 P1 -99.32(13)
O1 C1 Ru1 P2 78.60(13)
O2 C1 O1 Ru1 2.9(2)
O2 C1 Ru1 C3 2.3(2)
O2 C1 Ru1 C4 172.17(13)
O2 C1 Ru1 O1 -177.2(2)
O2 C1 Ru1 P1 83.51(12)
O2 C1 Ru1 P2 -98.57(12)
P1 C18 C19 C20 -177.63(19)
P1 C18 C23 C22 176.90(19)
P1 C24 C25 C26 175.68(18)
P1 C24 C29 C28 -176.82(18)
P1 C30 C31 C32 -176.24(19)
P1 C30 C35 C34 175.08(19)
P2 C36 C37 C38 -173.2(2)
P2 C36 C41 C40 173.34(19)
P2 C42 C43 C44 174.30(18)
P2 C42 C47 C46 -175.31(19)
P2 C48 C49 C50 -171.54(18)
P2 C48 C53 C52 171.16(19)
Ru1 C4 C5 C6 -6.5(5)
Ru1 C4 C5 C12 173.0(2)
